data_1529395
loop_
_publ_author_name
'Lan, Ping'
'White, Lauren E.'
'Taher, Ehab S.'
'Guest, Prudence E.'
'Banwell, Martin G.'
'Willis, Anthony C.'

_publ_section_title
;
 Chemoenzymatic Synthesis of (+)-Asperpentyn and the Enantiomer of the
 Structure Assigned to Aspergillusol A.
;
_journal_issue 8
_journal_name_full 'Journal of natural products'
_journal_page_first 1963
_journal_page_last 1968
_journal_paper_doi 10.1021/acs.jnatprod.5b00304
_journal_volume 78
_journal_year 2015
_chemical_absolute_configuration ad
_chemical_compound_source local
_chemical_formula_moiety 'C9 H13 I O4'
_chemical_formula_sum 'C9 H13 I O4'
_chemical_formula_weight 312.10
_space_group_IT_number 5
_symmetry_cell_setting monoclinic
_symmetry_space_group_name_Hall 'C 2y'
_symmetry_space_group_name_H-M 'C 1 2 1'
_atom_sites_solution_hydrogens geom
_atom_sites_solution_primary heavy
_audit_creation_date 13-11-20
_audit_creation_method CRYSTALS_ver_14.40
_audit_update_record
;
2013-11-21 - Report on C9 H13 I O4
            by Anthony C. Willis
            for  Ehab Taher and Martin Banwell


2013-11-21 - passes checkcif tests

;
_cell_angle_alpha 90
_cell_angle_beta 92.9213(13)
_cell_angle_gamma 90
_cell_formula_units_Z 4
_cell_length_a 17.7416(4)
_cell_length_b 5.1188(1)
_cell_length_c 12.1148(3)
_cell_measurement_reflns_used 13178
_cell_measurement_temperature 200
_cell_measurement_theta_max 30
_cell_measurement_theta_min 3
_cell_volume 1098.78(4)
_computing_cell_refinement 'DENZO/SCALEPACK (Otwinowski & Minor, 1997)'
_computing_data_collection 'COLLECT (Nonius, 2001).'
_computing_data_reduction 'DENZO/SCALEPACK (Otwinowski & Minor, 1997)'
_computing_molecular_graphics
; 
ORTEP-II (Johnson 1976) in teXsan (MSC, 1992-1997)
;
_computing_publication_material 'CRYSTALS (Betteridge et al., 2003)'
_computing_structure_refinement 'CRYSTALS (Betteridge et al., 2003)'
_computing_structure_solution 'SHELXS 86 (Sheldrick, 1986)'
_diffrn_ambient_temperature 200
_diffrn_measured_fraction_theta_full 0.998
_diffrn_measured_fraction_theta_max 0.998
_diffrn_measurement_device Area
_diffrn_measurement_device_type 'Nonius KappaCCD'
_diffrn_measurement_method ' \f and \w scans with CCD '
_diffrn_radiation_monochromator graphite
_diffrn_radiation_type 'Mo K\a'
_diffrn_radiation_wavelength 0.71073
_diffrn_reflns_av_R_equivalents 0.059
_diffrn_reflns_limit_h_max 24
_diffrn_reflns_limit_h_min -24
_diffrn_reflns_limit_k_max 7
_diffrn_reflns_limit_k_min -6
_diffrn_reflns_limit_l_max 17
_diffrn_reflns_limit_l_min -17
_diffrn_reflns_number 16018
_diffrn_reflns_theta_full 30.027
_diffrn_reflns_theta_max 30.027
_diffrn_reflns_theta_min 2.918
_diffrn_standards_number 0
_exptl_absorpt_coefficient_mu 2.902
_exptl_absorpt_correction_T_max 0.866
_exptl_absorpt_correction_T_min 0.457
_exptl_absorpt_correction_type integration
_exptl_absorpt_process_details
;
via Gaussian method (Coppens, 1970) implemented in maXus (2000)
;
_exptl_crystal_colour colourless
_exptl_crystal_density_diffrn 1.887
_exptl_crystal_density_method 'not measured'
_exptl_crystal_description plate
_exptl_crystal_F_000 608
_exptl_crystal_size_max 0.460
_exptl_crystal_size_mid 0.150
_exptl_crystal_size_min 0.050
_refine_diff_density_max 0.62
_refine_diff_density_min -0.99
_refine_ls_abs_structure_details 'Flack (1983), 1325 Friedel-pairs'
_refine_ls_abs_structure_Flack -0.02(2)
_refine_ls_extinction_method None
_refine_ls_goodness_of_fit_ref 0.9985
_refine_ls_hydrogen_treatment constr
_refine_ls_matrix_type full
_refine_ls_number_parameters 128
_refine_ls_number_reflns 3090
_refine_ls_number_restraints 1
_refine_ls_R_factor_all 0.0259
_refine_ls_R_factor_gt 0.0237
_refine_ls_shift/su_max 0.0003951
_refine_ls_shift/su_mean 0.0000763
_refine_ls_structure_factor_coef Fsqd
_refine_ls_weighting_details
;
 Method= Modified Sheldrick 
 w=1/[\s^2^(F^2^) + ( 0.03P)^2^ + 2.11P] 
 ,where P=(max(Fo^2^,0) + 2Fc^2^)/3 
;
_refine_ls_weighting_scheme calc
_refine_ls_wR_factor_all 0.0578
_refine_ls_wR_factor_gt 0.0566
_refine_ls_wR_factor_ref 0.0578
_reflns_limit_h_max 24
_reflns_limit_h_min -24
_reflns_limit_k_max 7
_reflns_limit_k_min -6
_reflns_limit_l_max 17
_reflns_limit_l_min 0
_reflns_number_gt 2918
_reflns_number_total 3091
_reflns_threshold_expression I>2.0\s(I)
_oxford_diffrn_Wilson_B_factor 2.27
_oxford_diffrn_Wilson_scale 10.16
_oxford_refine_ls_r_factor_ref 0.0259
_oxford_refine_ls_scale 0.3618(3)
_oxford_reflns_number_all 3090
_oxford_reflns_threshold_expression_ref I>-10.0\s(I)
_oxford_structure_analysis_title 'ban1371 At 14:51 on 1/11'
_cod_data_source_file np5b00304_si_003.cif
_cod_data_source_block ban1371
_cod_depositor_comments 'Adding full bibliography for 1529395--1529397.cif.'
_cod_original_sg_symbol_Hall 'C 2y '
_cod_original_sg_symbol_H-M 'C 1 2 1 '
_cod_database_code 1529395

loop_
_symmetry_equiv_pos_as_xyz
x,y,z
x+1/2,y+1/2,z
-x,y,-z
-x+1/2,y+1/2,-z

loop_
_atom_site_label
_atom_site_type_symbol
_atom_site_fract_x
_atom_site_fract_y
_atom_site_fract_z
_atom_site_U_iso_or_equiv
_atom_site_occupancy
_atom_site_adp_type
_atom_site_refinement_flags_posn
I1 I 0.306404(9) 0.99886(17) 0.088923(13) 0.0296 1.0000 Uani .
O1 O 0.47436(12) 0.7853(4) 0.2035(2) 0.0285 1.0000 Uani .
O2 O 0.51677(11) 0.4605(6) 0.31706(18) 0.0299 1.0000 Uani .
O3 O 0.41350(17) 0.2507(6) 0.4770(2) 0.0430 1.0000 Uani .
O4 O 0.27183(13) 0.5181(9) 0.47044(18) 0.0376 1.0000 Uani .
C1 C 0.33944(16) 0.7253(6) 0.2113(2) 0.0224 1.0000 Uani .
C2 C 0.41469(15) 0.5982(6) 0.2001(2) 0.0210 1.0000 Uani .
C3 C 0.43773(16) 0.4087(6) 0.2960(3) 0.0242 1.0000 Uani .
C4 C 0.39661(16) 0.4583(7) 0.4018(2) 0.0265 1.0000 Uani .
C5 C 0.31166(16) 0.4591(7) 0.3741(2) 0.0277 1.0000 Uani .
C6 C 0.29177(17) 0.6585(6) 0.2872(3) 0.0258 1.0000 Uani .
C7 C 0.54102(16) 0.6426(6) 0.2365(3) 0.0283 1.0000 Uani .
C8 C 0.57148(17) 0.4980(15) 0.1392(3) 0.0471 1.0000 Uani .
C9 C 0.5976(2) 0.8251(8) 0.2916(5) 0.0551 1.0000 Uani .
H3 H 0.4481 0.2930 0.5188 0.0644 1.0000 Uiso R
H4 H 0.2562 0.3829 0.4958 0.0558 1.0000 Uiso R
H21 H 0.4140 0.5039 0.1301 0.0250 1.0000 Uiso R
H31 H 0.4302 0.2296 0.2736 0.0286 1.0000 Uiso R
H41 H 0.4123 0.6277 0.4354 0.0310 1.0000 Uiso R
H51 H 0.2967 0.2895 0.3460 0.0326 1.0000 Uiso R
H61 H 0.2444 0.7358 0.2865 0.0313 1.0000 Uiso R
H81 H 0.6186 0.4206 0.1624 0.0707 1.0000 Uiso R
H82 H 0.5799 0.6205 0.0803 0.0712 1.0000 Uiso R
H83 H 0.5372 0.3642 0.1122 0.0707 1.0000 Uiso R
H91 H 0.6397 0.7285 0.3219 0.0827 1.0000 Uiso R
H92 H 0.6143 0.9513 0.2390 0.0829 1.0000 Uiso R
H93 H 0.5745 0.9137 0.3505 0.0827 1.0000 Uiso R

loop_
_atom_site_aniso_label
_atom_site_aniso_U_11
_atom_site_aniso_U_22
_atom_site_aniso_U_33
_atom_site_aniso_U_23
_atom_site_aniso_U_13
_atom_site_aniso_U_12
I1 0.03325(9) 0.02486(9) 0.02944(9) 0.00181(13) -0.00968(6) 0.00021(13)
O1 0.0217(9) 0.0218(11) 0.0418(12) 0.0040(9) -0.0018(9) -0.0013(8)
O2 0.0211(8) 0.034(2) 0.0339(10) 0.0058(10) -0.0030(7) -0.0004(9)
O3 0.0541(16) 0.0445(16) 0.0301(12) 0.0146(11) -0.0002(11) 0.0046(13)
O4 0.0472(11) 0.0286(13) 0.0393(10) 0.0018(16) 0.0242(9) 0.0009(15)
C1 0.0245(12) 0.0173(13) 0.0249(13) 0.0006(10) -0.0042(10) 0.0010(10)
C2 0.0228(12) 0.0195(11) 0.0206(12) 0.0020(10) 0.0002(10) 0.0003(9)
C3 0.0248(13) 0.0220(13) 0.0260(13) -0.0034(10) 0.0020(11) -0.0031(9)
C4 0.0299(12) 0.028(3) 0.0212(11) 0.0010(11) -0.0002(9) -0.0021(12)
C5 0.0281(12) 0.025(3) 0.0307(13) 0.0004(12) 0.0091(10) -0.0002(11)
C6 0.0238(13) 0.0244(15) 0.0293(15) -0.0031(11) 0.0019(11) 0.0017(10)
C7 0.0193(12) 0.0259(16) 0.0398(17) 0.0046(12) 0.0010(11) -0.0008(11)
C8 0.0359(14) 0.060(2) 0.0464(17) 0.006(4) 0.0146(12) 0.010(4)
C9 0.0352(19) 0.036(2) 0.092(4) 0.006(2) -0.019(2) -0.0086(15)

loop_
_atom_type_symbol
_atom_type_scat_dispersion_real
_atom_type_scat_dispersion_imag
_atom_type_scat_Cromer_Mann_a1
_atom_type_scat_Cromer_Mann_b1
_atom_type_scat_Cromer_Mann_a2
_atom_type_scat_Cromer_Mann_b2
_atom_type_scat_Cromer_Mann_a3
_atom_type_scat_Cromer_Mann_b3
_atom_type_scat_Cromer_Mann_a4
_atom_type_scat_Cromer_Mann_b4
_atom_type_scat_Cromer_Mann_c
_atom_type_scat_source
C 0.0033 0.0016 2.3100 20.8439 1.0200 10.2075 1.5886 0.5687 0.8650 51.6512 0.2156 'International Tables Vol C 4.2.6.8 and 6.1.1.4'
H 0.0000 0.0000 0.4930 10.5109 0.3229 26.1257 0.1402 3.1424 0.0408 57.7998 0.0030 'International Tables Vol C 4.2.6.8 and 6.1.1.4'
I -0.4742 1.8119 20.1472 4.3470 18.9949 0.3814 7.5138 27.7660 2.2735 66.8776 4.0712 'International Tables Vol C 4.2.6.8 and 6.1.1.4'
O 0.0106 0.0060 3.0485 13.2771 2.2868 5.7011 1.5463 0.3239 0.8670 32.9089 0.2508 'International Tables Vol C 4.2.6.8 and 6.1.1.4'

loop_
_exptl_crystal_face_index_h
_exptl_crystal_face_index_k
_exptl_crystal_face_index_l
_exptl_crystal_face_perp_dist
1 0 0 0.070
-1 0 0 0.080
0 0 1 0.030
0 0 -1 0.020
0 1 0 0.260
0 -1 0 0.200

loop_
_geom_angle_atom_site_label_1
_geom_angle_atom_site_label_2
_geom_angle_atom_site_label_3
_geom_angle
_geom_angle_publ_flag
C2 O1 C7 105.5(2) yes
C3 O2 C7 108.9(2) yes
C4 O3 H3 109.3 no
C5 O4 H4 108.8 no
I1 C1 C2 116.3(2) yes
I1 C1 C6 119.8(2) yes
C2 C1 C6 123.6(3) yes
C1 C2 O1 111.7(2) yes
C1 C2 C3 113.9(2) yes
O1 C2 C3 103.4(2) yes
C1 C2 H21 108.8 no
O1 C2 H21 109.4 no
C3 C2 H21 109.5 no
C2 C3 O2 103.6(2) yes
C2 C3 C4 113.9(2) yes
O2 C3 C4 108.9(2) yes
C2 C3 H31 110.8 no
O2 C3 H31 110.2 no
C4 C3 H31 109.2 no
C3 C4 O3 108.6(3) yes
C3 C4 C5 108.9(2) yes
O3 C4 C5 108.4(3) yes
C3 C4 H41 110.7 no
O3 C4 H41 110.1 no
C5 C4 H41 110.0 no
C4 C5 O4 110.2(3) yes
C4 C5 C6 110.5(3) yes
O4 C5 C6 108.8(3) yes
C4 C5 H51 109.0 no
O4 C5 H51 109.9 no
C6 C5 H51 108.4 no
C5 C6 C1 121.9(3) yes
C5 C6 H61 118.6 no
C1 C6 H61 119.5 no
O2 C7 O1 104.5(2) yes
O2 C7 C8 110.1(4) yes
O1 C7 C8 110.7(3) yes
O2 C7 C9 108.7(3) yes
O1 C7 C9 109.3(3) yes
C8 C7 C9 113.1(3) yes
C7 C8 H81 108.4 no
C7 C8 H82 109.4 no
H81 C8 H82 108.7 no
C7 C8 H83 111.6 no
H81 C8 H83 109.5 no
H82 C8 H83 109.2 no
C7 C9 H91 110.0 no
C7 C9 H92 110.2 no
H91 C9 H92 109.8 no
C7 C9 H93 109.0 no
H91 C9 H93 108.4 no
H92 C9 H93 109.5 no

loop_
_geom_bond_atom_site_label_1
_geom_bond_atom_site_label_2
_geom_bond_distance
_geom_bond_publ_flag
I1 C1 2.101(3) yes
O1 C2 1.427(3) yes
O1 C7 1.430(4) yes
O2 C3 1.437(3) yes
O2 C7 1.431(4) yes
O3 C4 1.422(4) yes
O3 H3 0.805 no
O4 C5 1.427(3) yes
O4 H4 0.812 no
C1 C2 1.498(4) yes
C1 C6 1.326(4) yes
C2 C3 1.552(4) yes
C2 H21 0.976 no
C3 C4 1.528(4) yes
C3 H31 0.964 no
C4 C5 1.527(4) yes
C4 H41 0.992 no
C5 C6 1.496(5) yes
C5 H51 0.964 no
C6 H61 0.928 no
C7 C8 1.515(6) yes
C7 C9 1.502(5) yes
C8 H81 0.954 no
C8 H82 0.967 no
C8 H83 0.963 no
C9 H91 0.955 no
C9 H92 0.964 no
C9 H93 0.955 no

loop_
_geom_contact_atom_site_label_1
_geom_contact_atom_site_label_2
_geom_contact_distance
_geom_contact_site_symmetry_2
_geom_contact_publ_flag
O1 C3 3.455(4) 1_565 no
O2 O3 2.931(3) 3_656 no
O2 C9 3.574(5) 1_545 no
O3 O3 3.091(6) 3_656 no
O3 C9 3.564(6) 3_646 no
O3 O4 3.584(4) 4_546 no
O4 O4 2.779(5) 4_556 no
O4 O4 2.779(5) 4_546 no
O4 C5 3.335(5) 4_556 no

loop_
_geom_hbond_atom_site_label_D
_geom_hbond_atom_site_label_H
_geom_hbond_atom_site_label_A
_geom_hbond_site_symmetry_A
_geom_hbond_angle_DHA
_geom_hbond_distance_DH
_geom_hbond_distance_HA
_geom_hbond_distance_DA
_geom_hbond_publ_flag
O3 H3 O2 3_656 147 0.81 2.23 2.931(5) yes
O3 H3 O3 3_656 136 0.81 2.46 3.091(5) yes
O4 H4 O4 4_546 167 0.81 1.98 2.778(5) yes

loop_
_geom_torsion_atom_site_label_1
_geom_torsion_atom_site_label_2
_geom_torsion_atom_site_label_3
_geom_torsion_atom_site_label_4
_geom_torsion
_geom_torsion_publ_flag
I1 C1 C2 O1 60.4(3) no
I1 C1 C2 C3 177.1(2) no
I1 C1 C6 C5 178.2(2) no
O1 C2 C1 C6 -125.3(3) no
O1 C2 C3 O2 -18.0(3) no
O1 C2 C3 C4 100.1(3) no
O1 C7 O2 C3 26.2(3) no
O2 C3 C2 C1 -139.4(3) no
O2 C3 C4 O3 -73.7(3) no
O2 C3 C4 C5 168.3(3) no
O2 C7 O1 C2 -38.3(3) no
O3 C4 C3 C2 171.2(2) no
O3 C4 C5 O4 64.9(4) no
O3 C4 C5 C6 -174.8(3) no
O4 C5 C4 C3 -177.1(3) no
O4 C5 C6 C1 150.9(3) no
C1 C2 O1 C7 157.4(2) no
C1 C2 C3 C4 -21.3(3) no
C1 C6 C5 C4 29.8(4) no
C2 O1 C7 C8 80.3(4) no
C2 O1 C7 C9 -154.4(3) no
C2 C1 C6 C5 4.1(5) no
C2 C3 O2 C7 -4.9(3) no
C2 C3 C4 C5 53.3(3) no
C3 O2 C7 C8 -92.8(3) no
C3 O2 C7 C9 142.8(3) no
C3 C2 O1 C7 34.5(3) no
C3 C2 C1 C6 -8.7(4) no
C3 C4 C5 C6 -56.8(4) no
C4 C3 O2 C7 -126.4(3) no
